data_7251185
loop_
_publ_author_name
'Gasol-Cardona, Julia'
'Ward, Martin R.'
'Comboni, Davide'
'Hanfland, Micheal'
'Scatena, Rebecca'
'Warren, Mark R.'
'Maloney, Andrew G. P.'
'Oswald, Iain D. H.'

_publ_section_title
;
 Pressure-induced phase behaviour and compressibility of the racemic and
 chiral solid forms, ofloxacin and levofloxacin
;
_journal_issue 47
_journal_name_full CrystEngComm
_journal_page_first 7662
_journal_page_last 7676
_journal_paper_doi 10.1039/D5CE00855G
_journal_volume 27
_journal_year 2025
_chemical_formula_moiety 'C18 H20 F N3 O4'
_chemical_formula_sum 'C18 H20 F N3 O4'
_chemical_formula_weight 361.37
_chemical_name_systematic Ofloxacin
_space_group_crystal_system monoclinic
_space_group_IT_number 15
_space_group_name_Hall '-C 2yc'
_space_group_name_H-M_alt 'C 1 2/c 1'
_atom_sites_solution_hydrogens geom
_audit_creation_method SHELXL-2019/3
_audit_update_record
;
2025-08-19 deposited with the CCDC.	2025-10-29 downloaded from the CCDC.
;
_cell_angle_alpha 90
_cell_angle_beta 104.14(2)
_cell_angle_gamma 90
_cell_formula_units_Z 8
_cell_length_a 29.425(10)
_cell_length_b 6.4513(8)
_cell_length_c 16.439(2)
_cell_measurement_pressure 1.24
_cell_measurement_reflns_used 5594
_cell_measurement_temperature 296(2)
_cell_measurement_theta_max 23.283
_cell_measurement_theta_min 2.555
_cell_volume 3026.1(12)
_computing_cell_refinement 'SAINT v8.37A (Bruker, 2015)'
_computing_data_reduction 'SAINT v8.37A (Bruker, 2015)'
_computing_molecular_graphics 'Olex2 1.5-ac7-013 (Dolomanov et al., 2009)'
_computing_publication_material 'Olex2 1.5-ac7-013 (Dolomanov et al., 2009)'
_computing_structure_refinement 'XL  (Sheldrick, 2008)'
_diffrn_ambient_temperature 296(2)
_diffrn_measured_fraction_theta_full 0.354
_diffrn_measured_fraction_theta_max 0.354
_diffrn_measurement_device_type 'Bruker APEX-II CCD'
_diffrn_measurement_method '\f and \w scans'
_diffrn_radiation_type MoK\a
_diffrn_radiation_wavelength 0.71073
_diffrn_reflns_av_R_equivalents 0.0709
_diffrn_reflns_av_unetI/netI 0.0524
_diffrn_reflns_Laue_measured_fraction_full 0.354
_diffrn_reflns_Laue_measured_fraction_max 0.354
_diffrn_reflns_limit_h_max 15
_diffrn_reflns_limit_h_min -17
_diffrn_reflns_limit_k_max 7
_diffrn_reflns_limit_k_min -7
_diffrn_reflns_limit_l_max 18
_diffrn_reflns_limit_l_min -18
_diffrn_reflns_number 5594
_diffrn_reflns_point_group_measured_fraction_full 0.354
_diffrn_reflns_point_group_measured_fraction_max 0.354
_diffrn_reflns_theta_full 23.283
_diffrn_reflns_theta_max 23.283
_diffrn_reflns_theta_min 2.555
_exptl_absorpt_coefficient_mu 0.122
_exptl_absorpt_correction_T_max 0.7449
_exptl_absorpt_correction_T_min 0.6722
_exptl_absorpt_correction_type multi-scan
_exptl_crystal_colour 'clear colourless'
_exptl_crystal_density_diffrn 1.586
_exptl_crystal_description needle
_exptl_crystal_F_000 1520
_exptl_crystal_recrystallization_method 'Re-crystallisation from solvent: Nitrobenzene'
_exptl_crystal_size_max 0.2
_exptl_crystal_size_mid 0.05
_exptl_crystal_size_min 0.05
_refine_diff_density_max 0.135
_refine_diff_density_min -0.170
_refine_diff_density_rms 0.040
_refine_ls_extinction_method none
_refine_ls_goodness_of_fit_ref 1.106
_refine_ls_hydrogen_treatment constr
_refine_ls_matrix_type full
_refine_ls_number_parameters 238
_refine_ls_number_reflns 773
_refine_ls_number_restraints 248
_refine_ls_restrained_S_all 0.935
_refine_ls_R_factor_all 0.0984
_refine_ls_R_factor_gt 0.0493
_refine_ls_shift/su_max 0.000
_refine_ls_shift/su_mean 0.000
_refine_ls_structure_factor_coef Fsqd
_refine_ls_weighting_details 'w=1/[\s^2^(Fo^2^)+(0.0386P)^2^+15.8378P] where P=(Fo^2^+2Fc^2^)/3'
_refine_ls_weighting_scheme calc
_refine_ls_wR_factor_gt 0.1115
_refine_ls_wR_factor_ref 0.1340
_reflns_Friedel_coverage 0.000
_reflns_number_gt 486
_reflns_number_total 773
_reflns_threshold_expression 'I > 2\s(I)'
_cod_data_source_file d5ce00855g2.cif
_cod_data_source_block OFLO_1p24
_cod_depositor_comments 'Adding full bibliography for 7251165--7251187.cif.'
_cod_original_cell_volume 3026.0(12)
_cod_original_sg_symbol_H-M 'C 2/c'
_cod_database_code 7251185
_shelx_shelxl_version_number 2019/3
_shelx_space_group_comment
;
The symmetry employed for this shelxl refinement is uniquely defined
by the following loop, which should always be used as a source of
symmetry information in preference to the above space-group names.
They are only intended as comments.
;
_shelx_estimated_absorpt_t_min 0.976
_shelx_estimated_absorpt_t_max 0.994

loop_
_space_group_symop_operation_xyz
'x, y, z'
'-x, y, -z+1/2'
'x+1/2, y+1/2, z'
'-x+1/2, y+1/2, -z+1/2'
'-x, -y, -z'
'x, -y, z-1/2'
'-x+1/2, -y+1/2, -z'
'x+1/2, -y+1/2, z-1/2'

loop_
_atom_site_label
_atom_site_type_symbol
_atom_site_fract_x
_atom_site_fract_y
_atom_site_fract_z
_atom_site_U_iso_or_equiv
_atom_site_adp_type
_atom_site_occupancy
_atom_site_site_symmetry_order
_atom_site_calc_flag
_atom_site_refinement_flags_posn
_atom_site_refinement_flags_adp
_atom_site_refinement_flags_occupancy
_atom_site_disorder_assembly
_atom_site_disorder_group
F1 F 0.5698(4) 0.7036(7) 0.7829(3) 0.059(6) Uani 1 1 d D . . . .
O1 O 0.6474(5) 0.6090(9) 0.5662(4) 0.049(6) Uani 1 1 d D . . . .
O4 O 0.4372(5) 0.8027(8) 0.2701(3) 0.041(8) Uani 1 1 d D . . . .
C11 C 0.5232(6) 0.7303(12) 0.5579(5) 0.035(5) Uani 1 1 d D . . . .
O2 O 0.4435(5) 0.8186(8) 0.5219(4) 0.042(6) Uani 1 1 d D . . . .
N3 N 0.5622(6) 0.6907(11) 0.4455(5) 0.040(5) Uani 1 1 d D . . . .
N1 N 0.6506(6) 0.6210(11) 0.7405(5) 0.042(5) Uani 1 1 d D . . . .
C7 C 0.5678(7) 0.6958(13) 0.6988(6) 0.036(5) Uani 1 1 d D . . . .
C10 C 0.5640(6) 0.6857(12) 0.5320(5) 0.035(5) Uani 1 1 d D . . . .
C3 C 0.5219(7) 0.7336(13) 0.3909(6) 0.034(5) Uani 1 1 d D . . . .
H3 H 0.521843 0.736789 0.334294 0.041 Uiso 1 1 calc R U . . .
C8 C 0.6096(7) 0.6488(12) 0.6766(6) 0.036(5) Uani 1 1 d D . . . .
O3 O 0.3997(6) 0.8627(9) 0.3702(4) 0.053(6) Uani 1 1 d D . . . .
H3A H 0.406026 0.862080 0.421587 0.080 Uiso 1 1 calc R U . . .
C4 C 0.4806(7) 0.7733(13) 0.4116(6) 0.034(5) Uani 1 1 d D . . . .
C6 C 0.5253(7) 0.7355(13) 0.6448(6) 0.042(6) Uani 1 1 d D . . . .
H6 H 0.498937 0.764689 0.664492 0.050 Uiso 1 1 calc R U . . .
C9 C 0.6061(6) 0.6449(13) 0.5896(5) 0.038(5) Uani 1 1 d D . . . .
N2 N 0.7438(5) 0.6102(10) 0.8395(4) 0.044(6) Uani 1 1 d D . . . .
C13 C 0.4370(7) 0.8128(13) 0.3445(6) 0.044(6) Uani 1 1 d D . . . .
C16 C 0.7121(6) 0.7793(13) 0.8487(5) 0.049(7) Uani 1 1 d D . . . .
H16A H 0.730146 0.905136 0.864587 0.059 Uiso 1 1 calc R U . . .
H16B H 0.696891 0.745242 0.893013 0.059 Uiso 1 1 calc R U . . .
C5 C 0.4785(6) 0.7742(12) 0.4977(5) 0.035(5) Uani 1 1 d D . . . .
C1 C 0.6402(7) 0.5307(12) 0.4805(5) 0.049(7) Uani 1 1 d D . . . .
H1A H 0.625893 0.394461 0.476104 0.059 Uiso 1 1 calc R U . . .
H1B H 0.670085 0.519066 0.465649 0.059 Uiso 1 1 calc R U . . .
C12 C 0.6302(8) 0.8954(12) 0.4207(6) 0.053(9) Uani 1 1 d D . . . .
H12A H 0.608157 0.985892 0.384960 0.079 Uiso 1 1 calc R U . . .
H12B H 0.657943 0.884543 0.400055 0.079 Uiso 1 1 calc R U . . .
H12C H 0.638296 0.950628 0.476663 0.079 Uiso 1 1 calc R U . . .
C2 C 0.6084(7) 0.6816(12) 0.4216(5) 0.044(6) Uani 1 1 d D . . . .
H2 H 0.602605 0.624872 0.364706 0.053 Uiso 1 1 calc R U . . .
C17 C 0.6755(6) 0.8160(12) 0.7682(5) 0.041(7) Uani 1 1 d D . . . .
H17A H 0.653445 0.920201 0.777114 0.049 Uiso 1 1 calc R U . . .
H17B H 0.690277 0.866187 0.725343 0.049 Uiso 1 1 calc R U . . .
C15 C 0.7170(6) 0.4205(12) 0.8130(5) 0.047(6) Uani 1 1 d D . . . .
H15A H 0.700826 0.380386 0.855323 0.056 Uiso 1 1 calc R U . . .
H15B H 0.738284 0.309388 0.807546 0.056 Uiso 1 1 calc R U . . .
C18 C 0.7796(6) 0.5773(16) 0.9170(5) 0.063(7) Uani 1 1 d D . . . .
H18A H 0.797525 0.701899 0.931687 0.094 Uiso 1 1 calc R U . . .
H18B H 0.799890 0.466551 0.909332 0.094 Uiso 1 1 calc R U . . .
H18C H 0.764800 0.541755 0.961175 0.094 Uiso 1 1 calc R U . . .
C14 C 0.6818(6) 0.4516(13) 0.7304(5) 0.047(6) Uani 1 1 d D . . . .
H14A H 0.697783 0.485834 0.687026 0.056 Uiso 1 1 calc R U . . .
H14B H 0.663950 0.325561 0.714183 0.056 Uiso 1 1 calc R U . . .

loop_
_atom_site_aniso_label
_atom_site_aniso_U_11
_atom_site_aniso_U_22
_atom_site_aniso_U_33
_atom_site_aniso_U_23
_atom_site_aniso_U_13
_atom_site_aniso_U_12
F1 0.10(2) 0.057(3) 0.028(3) 0.002(2) 0.033(7) 0.010(5)
O1 0.067(17) 0.058(4) 0.029(3) 0.003(3) 0.025(7) 0.005(7)
O4 0.04(3) 0.047(3) 0.029(3) -0.001(3) 0.003(8) 0.007(6)
C11 0.065(16) 0.013(4) 0.031(4) -0.004(4) 0.021(7) 0.005(8)
O2 0.061(18) 0.030(3) 0.042(4) -0.003(3) 0.026(7) 0.000(6)
N3 0.071(17) 0.028(4) 0.031(5) 0.005(4) 0.030(7) 0.005(7)
N1 0.066(17) 0.036(4) 0.027(4) -0.006(3) 0.016(7) -0.001(6)
C7 0.068(16) 0.020(5) 0.024(4) -0.001(4) 0.019(7) -0.006(9)
C10 0.066(16) 0.019(4) 0.025(4) 0.001(4) 0.020(7) 0.007(8)
C3 0.063(17) 0.017(5) 0.027(5) -0.004(5) 0.020(8) -0.025(9)
C8 0.064(16) 0.021(4) 0.026(4) -0.005(4) 0.013(7) -0.002(7)
O3 0.077(19) 0.044(4) 0.044(4) 0.003(3) 0.024(8) 0.018(7)
C4 0.059(17) 0.017(5) 0.029(4) -0.014(4) 0.015(7) -0.024(9)
C6 0.071(17) 0.030(5) 0.032(4) 0.006(5) 0.031(7) 0.021(9)
C9 0.062(17) 0.027(5) 0.030(4) 0.004(4) 0.022(7) -0.002(8)
N2 0.06(2) 0.041(4) 0.035(4) -0.002(3) 0.014(7) 0.001(6)
C13 0.068(18) 0.027(5) 0.039(5) -0.006(5) 0.019(7) 0.000(9)
C16 0.07(2) 0.044(5) 0.035(5) -0.001(4) 0.014(8) 0.006(8)
C5 0.062(16) 0.014(4) 0.034(4) -0.003(4) 0.022(7) -0.001(8)
C1 0.08(2) 0.038(5) 0.032(4) 0.004(4) 0.028(8) 0.016(8)
C12 0.08(3) 0.039(5) 0.049(6) 0.009(4) 0.035(12) 0.003(8)
C2 0.072(18) 0.038(5) 0.034(5) 0.005(4) 0.033(8) 0.004(7)
C17 0.06(2) 0.033(4) 0.034(5) -0.006(4) 0.012(7) 0.001(7)
C15 0.07(2) 0.038(4) 0.032(5) 0.004(4) 0.011(7) 0.008(7)
C18 0.07(2) 0.077(7) 0.038(5) -0.002(5) 0.007(8) 0.014(10)
C14 0.06(2) 0.042(5) 0.041(5) -0.007(4) 0.007(8) 0.000(8)

loop_
_atom_type_symbol
_atom_type_description
_atom_type_scat_dispersion_real
_atom_type_scat_dispersion_imag
_atom_type_scat_source
C C 0.0033 0.0016 'International Tables Vol C Tables 4.2.6.8 and 6.1.1.4'
H H 0.0000 0.0000 'International Tables Vol C Tables 4.2.6.8 and 6.1.1.4'
F F 0.0171 0.0103 'International Tables Vol C Tables 4.2.6.8 and 6.1.1.4'
N N 0.0061 0.0033 'International Tables Vol C Tables 4.2.6.8 and 6.1.1.4'
O O 0.0106 0.0060 'International Tables Vol C Tables 4.2.6.8 and 6.1.1.4'

loop_
_geom_angle_atom_site_label_1
_geom_angle_atom_site_label_2
_geom_angle_atom_site_label_3
_geom_angle
_geom_angle_site_symmetry_1
_geom_angle_site_symmetry_3
_geom_angle_publ_flag
C9 O1 C1 113.3(12) . . ?
C10 C11 C6 118.8(13) . . ?
C10 C11 C5 122.0(8) . . ?
C6 C11 C5 119.2(12) . . ?
C3 N3 C10 119.5(13) . . ?
C3 N3 C2 123.0(7) . . ?
C10 N3 C2 116.7(13) . . ?
C8 N1 C14 117.3(8) . . ?
C8 N1 C17 113.2(9) . . ?
C14 N1 C17 113.3(12) . . ?
C6 C7 F1 117.0(12) . . ?
C6 C7 C8 126.4(9) . . ?
F1 C7 C8 116.6(13) . . ?
C9 C10 C11 121.5(8) . . ?
C9 C10 N3 119.9(13) . . ?
C11 C10 N3 118.6(13) . . ?
N3 C3 C4 124.9(9) . . ?
N3 C3 H3 117.5 . . ?
C4 C3 H3 117.5 . . ?
C7 C8 N1 118.8(8) . . ?
C7 C8 C9 114.7(14) . . ?
N1 C8 C9 126.5(15) . . ?
C13 O3 H3A 109.5 . . ?
C3 C4 C5 120.2(14) . . ?
C3 C4 C13 120.3(8) . . ?
C5 C4 C13 119.5(13) . . ?
C7 C6 C11 117.3(13) . . ?
C7 C6 H6 121.3 . . ?
C11 C6 H6 121.3 . . ?
O1 C9 C10 122.8(7) . . ?
O1 C9 C8 115.7(13) . . ?
C10 C9 C8 121.4(13) . . ?
C18 N2 C15 111.1(8) . . ?
C18 N2 C16 111.1(7) . . ?
C15 N2 C16 110.1(12) . . ?
O4 C13 O3 123.0(15) . . ?
O4 C13 C4 120.9(14) . . ?
O3 C13 C4 116.1(9) . . ?
N2 C16 C17 111.3(7) . . ?
N2 C16 H16A 109.4 . . ?
C17 C16 H16A 109.4 . . ?
N2 C16 H16B 109.4 . . ?
C17 C16 H16B 109.4 . . ?
H16A C16 H16B 108.0 . . ?
O2 C5 C4 124.4(14) . . ?
O2 C5 C11 120.8(9) . . ?
C4 C5 C11 114.7(12) . . ?
O1 C1 C2 108.2(8) . . ?
O1 C1 H1A 110.1 . . ?
C2 C1 H1A 110.1 . . ?
O1 C1 H1B 110.1 . . ?
C2 C1 H1B 110.1 . . ?
H1A C1 H1B 108.4 . . ?
C2 C12 H12A 109.5 . . ?
C2 C12 H12B 109.5 . . ?
H12A C12 H12B 109.5 . . ?
C2 C12 H12C 109.5 . . ?
H12A C12 H12C 109.5 . . ?
H12B C12 H12C 109.5 . . ?
N3 C2 C12 112.1(11) . . ?
N3 C2 C1 108.2(9) . . ?
C12 C2 C1 113.0(14) . . ?
N3 C2 H2 107.8 . . ?
C12 C2 H2 107.8 . . ?
C1 C2 H2 107.8 . . ?
N1 C17 C16 109.4(8) . . ?
N1 C17 H17A 109.8 . . ?
C16 C17 H17A 109.8 . . ?
N1 C17 H17B 109.8 . . ?
C16 C17 H17B 109.8 . . ?
H17A C17 H17B 108.2 . . ?
N2 C15 C14 111.0(8) . . ?
N2 C15 H15A 109.4 . . ?
C14 C15 H15A 109.4 . . ?
N2 C15 H15B 109.4 . . ?
C14 C15 H15B 109.4 . . ?
H15A C15 H15B 108.0 . . ?
N2 C18 H18A 109.5 . . ?
N2 C18 H18B 109.5 . . ?
H18A C18 H18B 109.5 . . ?
N2 C18 H18C 109.5 . . ?
H18A C18 H18C 109.5 . . ?
H18B C18 H18C 109.5 . . ?
N1 C14 C15 108.0(8) . . ?
N1 C14 H14A 110.1 . . ?
C15 C14 H14A 110.1 . . ?
N1 C14 H14B 110.1 . . ?
C15 C14 H14B 110.1 . . ?
H14A C14 H14B 108.4 . . ?

loop_
_geom_bond_atom_site_label_1
_geom_bond_atom_site_label_2
_geom_bond_distance
_geom_bond_site_symmetry_2
_geom_bond_publ_flag
F1 C7 1.371(8) . ?
O1 C9 1.381(15) . ?
O1 C1 1.463(8) . ?
O4 C13 1.226(9) . ?
C11 C10 1.398(13) . ?
C11 C6 1.416(10) . ?
C11 C5 1.467(11) . ?
O2 C5 1.223(15) . ?
N3 C3 1.331(17) . ?
N3 C10 1.410(9) . ?
N3 C2 1.506(18) . ?
N1 C8 1.405(19) . ?
N1 C14 1.463(14) . ?
N1 C17 1.471(13) . ?
C7 C6 1.369(18) . ?
C7 C8 1.399(19) . ?
C10 C9 1.388(17) . ?
C3 C4 1.364(19) . ?
C3 H3 0.9300 . ?
C8 C9 1.409(10) . ?
O3 C13 1.309(18) . ?
O3 H3A 0.8200 . ?
C4 C5 1.433(11) . ?
C4 C13 1.495(16) . ?
C6 H6 0.9300 . ?
N2 C18 1.457(11) . ?
N2 C15 1.463(14) . ?
N2 C16 1.466(15) . ?
C16 C17 1.507(10) . ?
C16 H16A 0.9700 . ?
C16 H16B 0.9700 . ?
C1 C2 1.523(17) . ?
C1 H1A 0.9700 . ?
C1 H1B 0.9700 . ?
C12 C2 1.523(14) . ?
C12 H12A 0.9600 . ?
C12 H12B 0.9600 . ?
C12 H12C 0.9600 . ?
C2 H2 0.9800 . ?
C17 H17A 0.9700 . ?
C17 H17B 0.9700 . ?
C15 C14 1.505(10) . ?
C15 H15A 0.9700 . ?
C15 H15B 0.9700 . ?
C18 H18A 0.9600 . ?
C18 H18B 0.9600 . ?
C18 H18C 0.9600 . ?
C14 H14A 0.9700 . ?
C14 H14B 0.9700 . ?

loop_
_geom_torsion_atom_site_label_1
_geom_torsion_atom_site_label_2
_geom_torsion_atom_site_label_3
_geom_torsion_atom_site_label_4
_geom_torsion
_geom_torsion_site_symmetry_1
_geom_torsion_site_symmetry_2
_geom_torsion_site_symmetry_3
_geom_torsion_site_symmetry_4
_geom_torsion_publ_flag
C6 C11 C10 C9 0.6(13) . . . . ?
C5 C11 C10 C9 179.9(9) . . . . ?
C6 C11 C10 N3 -176.9(8) . . . . ?
C5 C11 C10 N3 2.4(12) . . . . ?
C3 N3 C10 C9 -178.8(10) . . . . ?
C2 N3 C10 C9 -8.7(13) . . . . ?
C3 N3 C10 C11 -1.3(14) . . . . ?
C2 N3 C10 C11 168.9(7) . . . . ?
C10 N3 C3 C4 -0.4(16) . . . . ?
C2 N3 C3 C4 -169.9(8) . . . . ?
C6 C7 C8 N1 177.3(10) . . . . ?
F1 C7 C8 N1 -2.4(13) . . . . ?
C6 C7 C8 C9 0.4(15) . . . . ?
F1 C7 C8 C9 -179.3(7) . . . . ?
C14 N1 C8 C7 138.9(9) . . . . ?
C17 N1 C8 C7 -86.3(11) . . . . ?
C14 N1 C8 C9 -44.6(14) . . . . ?
C17 N1 C8 C9 90.2(11) . . . . ?
N3 C3 C4 C5 1.0(15) . . . . ?
N3 C3 C4 C13 -178.0(10) . . . . ?
F1 C7 C6 C11 179.2(7) . . . . ?
C8 C7 C6 C11 -0.5(16) . . . . ?
C10 C11 C6 C7 0.0(13) . . . . ?
C5 C11 C6 C7 -179.3(9) . . . . ?
C1 O1 C9 C10 -24.8(12) . . . . ?
C1 O1 C9 C8 158.5(7) . . . . ?
C11 C10 C9 O1 -177.1(8) . . . . ?
N3 C10 C9 O1 0.3(15) . . . . ?
C11 C10 C9 C8 -0.7(15) . . . . ?
N3 C10 C9 C8 176.8(8) . . . . ?
C7 C8 C9 O1 176.9(8) . . . . ?
N1 C8 C9 O1 0.3(13) . . . . ?
C7 C8 C9 C10 0.2(14) . . . . ?
N1 C8 C9 C10 -176.4(9) . . . . ?
C3 C4 C13 O4 2.7(14) . . . . ?
C5 C4 C13 O4 -176.3(8) . . . . ?
C3 C4 C13 O3 -175.7(9) . . . . ?
C5 C4 C13 O3 5.2(13) . . . . ?
C18 N2 C16 C17 179.2(9) . . . . ?
C15 N2 C16 C17 -57.3(9) . . . . ?
C3 C4 C5 O2 176.1(9) . . . . ?
C13 C4 C5 O2 -4.9(14) . . . . ?
C3 C4 C5 C11 0.0(13) . . . . ?
C13 C4 C5 C11 179.1(8) . . . . ?
C10 C11 C5 O2 -177.9(9) . . . . ?
C6 C11 C5 O2 1.3(13) . . . . ?
C10 C11 C5 C4 -1.7(12) . . . . ?
C6 C11 C5 C4 177.5(8) . . . . ?
C9 O1 C1 C2 55.0(12) . . . . ?
C3 N3 C2 C12 83.2(12) . . . . ?
C10 N3 C2 C12 -86.5(11) . . . . ?
C3 N3 C2 C1 -151.5(10) . . . . ?
C10 N3 C2 C1 38.8(10) . . . . ?
O1 C1 C2 N3 -61.1(13) . . . . ?
O1 C1 C2 C12 63.6(14) . . . . ?
C8 N1 C17 C16 167.3(9) . . . . ?
C14 N1 C17 C16 -56.1(9) . . . . ?
N2 C16 C17 N1 54.7(12) . . . . ?
C18 N2 C15 C14 -176.9(8) . . . . ?
C16 N2 C15 C14 59.6(9) . . . . ?
C8 N1 C14 C15 -167.6(10) . . . . ?
C17 N1 C14 C15 57.6(9) . . . . ?
N2 C15 C14 N1 -58.6(11) . . . . ?
